data_9009848
loop_
_publ_author_name
'Lengauer, C. L.'
'Tillmanns, E.'
'Hentschel, G.'

_publ_section_title
;Batiferrite, Ba[Ti2Fe10]O19, a new ferrimagnetic magnetoplumbite-type mineral
 from the Quaternary volcanic rocks of the western Eifel area, Germany Note:
 z-coordinate of A-site altered because it was obviously a typo Locality:
 Quaternary volcanic rocks of the western Eifel area, Germany
;
_journal_name_full 'Mineralogy and Petrology'
_journal_page_first 1
_journal_page_last 19
_journal_paper_doi 10.1007/s007100170042
_journal_volume 71
_journal_year 2001
_chemical_compound_source 'Quaternary volcanic rocks of the western Eifel area, Germany'
_chemical_formula_sum 'Ba0.84 Fe9.363 K0.05 Mg0.305 Na0.06 O19 Sr0.05 Ti2.328'
_chemical_name_mineral Batiferrite
_space_group_IT_number 194
_symmetry_space_group_name_Hall '-P 6c 2c'
_symmetry_space_group_name_H-M 'P 63/m m c'
_cell_angle_alpha 90
_cell_angle_beta 90
_cell_angle_gamma 120
_cell_formula_units_Z 2
_cell_length_a 5.909
_cell_length_b 5.909
_cell_length_c 23.369
_cell_volume 706.641
_database_code_amcsd 0014645
_exptl_crystal_density_diffrn 5.023
_cod_original_formula_sum '(Ba.84 Na.06 K.05 Sr.05) Fe9.363 Mg.305 Ti2.328 O19'
_cod_database_code 9009848

loop_
_space_group_symop_operation_xyz
x,y,z
-x,-x+y,1/2+z
x,x-y,1/2-z
-x+y,-x,1/2-z
x-y,x,1/2+z
-y,-x,z
y,x,-z
y,-x+y,-z
-y,x-y,z
x-y,-y,1/2+z
-x+y,y,1/2-z
x,y,1/2-z
-x,-y,1/2+z
x,x-y,z
-x,-x+y,-z
x-y,x,-z
-x+y,-x,z
y,x,1/2+z
-y,-x,1/2-z
-y,x-y,1/2-z
y,-x+y,1/2+z
-x+y,y,z
x-y,-y,-z
-x,-y,-z

loop_
_atom_site_aniso_label
_atom_site_aniso_U_11
_atom_site_aniso_U_22
_atom_site_aniso_U_33
_atom_site_aniso_U_12
_atom_site_aniso_U_13
_atom_site_aniso_U_23
BaA 0.00990 0.00990 0.00830 0.00495 0.00000 0.00000
NaA 0.00990 0.00990 0.00830 0.00495 0.00000 0.00000
KA 0.00990 0.00990 0.00830 0.00495 0.00000 0.00000
SrA 0.00990 0.00990 0.00830 0.00495 0.00000 0.00000
Fe1 0.00650 0.00650 0.00400 0.00285 0.00000 0.00000
Mg1 0.00650 0.00650 0.00400 0.00285 0.00000 0.00000
Fe2 0.00440 0.00440 0.01800 0.00220 0.00000 0.00000
Mg2 0.00440 0.00440 0.01800 0.00220 0.00000 0.00000
Fe3 0.00610 0.00610 0.00640 0.00305 0.00000 0.00000
Ti4 0.00630 0.00630 0.00590 0.00315 0.00000 0.00000
Fe4 0.00630 0.00630 0.00590 0.00315 0.00000 0.00000
Mg4 0.00630 0.00630 0.00590 0.00315 0.00000 0.00000
Fe5 0.00710 0.00850 0.00770 0.00425 0.00030 0.00060
Ti5 0.00710 0.00850 0.00770 0.00425 0.00030 0.00060
O1 0.01400 0.01400 0.00900 0.00700 0.00000 0.00000
O2 0.01100 0.01100 0.01000 0.00550 0.00000 0.00000
O3 0.01500 0.02000 0.00900 0.01000 0.00000 0.00000
O4 0.01300 0.01200 0.01000 0.00600 0.00050 0.00100
O5 0.01400 0.01300 0.01500 0.00650 0.00050 0.00100

loop_
_atom_site_label
_atom_site_fract_x
_atom_site_fract_y
_atom_site_fract_z
_atom_site_occupancy
_atom_site_U_iso_or_equiv
_atom_site_type_symbol
_atom_site_attached_hydrogens
BaA 0.33333 0.66667 0.75000 0.84000 0.00930 Ba 0
NaA 0.33333 0.66667 0.75000 0.06000 0.00930 Na 0
KA 0.33333 0.66667 0.75000 0.05000 0.00930 K 0
SrA 0.33333 0.66667 0.75000 0.05000 0.00930 Sr 0
Fe1 0.00000 0.00000 0.00000 0.86500 0.00570 Fe 0
Mg1 0.00000 0.00000 0.00000 0.13500 0.00570 Mg 0
Fe2 0.00000 0.00000 0.25970 0.48500 0.00900 Fe 0
Mg2 0.00000 0.00000 0.25970 0.01500 0.00900 Mg 0
Fe3 0.33333 0.66667 0.02618 1.00000 0.00620 Fe 0
Ti4 0.33333 0.66667 0.18971 0.55800 0.00620 Ti 0
Fe4 0.33333 0.66667 0.18971 0.37000 0.00620 Fe 0
Mg4 0.33333 0.66667 0.18971 0.07000 0.00620 Mg 0
Fe5 0.16780 0.33560 -0.10726 0.79800 0.00760 Fe 0
Ti5 0.16780 0.33560 -0.10726 0.20200 0.00760 Ti 0
O1 0.00000 0.00000 0.15290 1.00000 0.01300 O 0
O2 0.33333 0.66667 -0.05660 1.00000 0.01100 O 0
O3 0.18360 0.36720 0.25000 1.00000 0.01400 O 0
O4 0.15320 0.30640 0.05300 1.00000 0.01200 O 0
O5 0.50030 0.00060 0.15090 1.00000 0.01400 O 0

loop_
_cod_changelog_entry_id
_cod_changelog_entry_author
_cod_changelog_entry_date
_cod_changelog_entry_text
1
;cod-tools version 3.8.0
Id: cif_guess_AMCSD_atom_types 9581 2023-05-17 12:35:41Z saulius
;
2023-05-23T09:19:56+03:00
;Derived atom types and hydrogen counts
from atom names that follow the AMCSD naming convention
(Wat == water, O-H == hydroxyl).
;

loop_
_cod_related_entry_id
_cod_related_entry_database
_cod_related_entry_code
1 AMCSD 0014645
